data_7028935
loop_
_publ_author_name
'Franz, Daniel'
'Irran, Elisabeth'
'Inoue, Shigeyoshi'

_publ_section_title
;
 Synthesis, characterization and reactivity of an imidazolin-2-iminato
 aluminium dihydride.
;
_journal_issue 11
_journal_name_full 'Dalton transactions (Cambridge, England : 2003)'
_journal_page_first 4451
_journal_page_last 4461
_journal_paper_doi 10.1039/c3dt52637b
_journal_volume 43
_journal_year 2014
_chemical_formula_moiety '2(C54 H72 Al2 Br4 N6), 3(C7 H8)'
_chemical_formula_sum 'C129 H168 Al4 Br8 N12'
_chemical_formula_weight 2633.95
_chemical_name_systematic
; 
 ? 
;
_space_group_IT_number 15
_symmetry_cell_setting monoclinic
_symmetry_space_group_name_Hall '-C 2yc'
_symmetry_space_group_name_H-M 'C 1 2/c 1'
_atom_sites_solution_hydrogens geom
_atom_sites_solution_primary direct
_atom_sites_solution_secondary difmap
_audit_creation_method
;
CrysAlisPro, Agilent Technologies,
Version 1.171.36.28 (release 01-02-2013 CrysAlis171 .NET)
(compiled Feb  1 2013,16:14:44)
;
_cell_angle_alpha 90.00
_cell_angle_beta 106.432(7)
_cell_angle_gamma 90.00
_cell_formula_units_Z 4
_cell_length_a 48.620(2)
_cell_length_b 12.0902(8)
_cell_length_c 22.8590(9)
_cell_measurement_reflns_used 8113
_cell_measurement_temperature 150(2)
_cell_measurement_theta_max 31.5880
_cell_measurement_theta_min 3.3830
_cell_volume 12888.3(12)
_computing_cell_refinement
;
CrysAlisPro, Agilent Technologies,
Version 1.171.36.28 (release 01-02-2013 CrysAlis171 .NET)
(compiled Feb  1 2013,16:14:44)
;
_computing_data_collection
;
CrysAlisPro, Agilent Technologies,
Version 1.171.36.28 (release 01-02-2013 CrysAlis171 .NET)
(compiled Feb  1 2013,16:14:44)
;
_computing_data_reduction
;
CrysAlisPro, Agilent Technologies,
Version 1.171.36.28 (release 01-02-2013 CrysAlis171 .NET)
(compiled Feb  1 2013,16:14:44)
;
_computing_structure_refinement 'SHELXL-97 (Sheldrick, 1997)'
_computing_structure_solution 'SHELXS-97 (Sheldrick, 1990)'
_diffrn_ambient_temperature 150(2)
_diffrn_measured_fraction_theta_full 0.998
_diffrn_measured_fraction_theta_max 0.998
_diffrn_measurement_device_type 'Xcalibur, Sapphire3'
_diffrn_measurement_method '\w scans'
_diffrn_radiation_monochromator graphite
_diffrn_radiation_source 'Enhance (Mo) X-ray Source'
_diffrn_radiation_type MoK\a
_diffrn_radiation_wavelength 0.71073
_diffrn_reflns_av_R_equivalents 0.0810
_diffrn_reflns_av_sigmaI/netI 0.0831
_diffrn_reflns_limit_h_max 57
_diffrn_reflns_limit_h_min -57
_diffrn_reflns_limit_k_max 14
_diffrn_reflns_limit_k_min -14
_diffrn_reflns_limit_l_max 27
_diffrn_reflns_limit_l_min -27
_diffrn_reflns_number 46122
_diffrn_reflns_theta_full 25.00
_diffrn_reflns_theta_max 25.00
_diffrn_reflns_theta_min 3.37
_exptl_absorpt_coefficient_mu 2.568
_exptl_absorpt_correction_T_max 0.6277
_exptl_absorpt_correction_T_min 0.4265
_exptl_absorpt_correction_type multi-scan
_exptl_absorpt_process_details
;
CrysAlisPro, Agilent Technologies,
Version 1.171.36.28 (release 01-02-2013 CrysAlis171 .NET)
(compiled Feb  1 2013,16:14:44)
Empirical absorption correction using spherical harmonics,
 implemented in SCALE3 ABSPACK scaling algorithm.
;
_exptl_crystal_colour colourless
_exptl_crystal_density_diffrn 1.357
_exptl_crystal_density_method 'not measured'
_exptl_crystal_description prism
_exptl_crystal_F_000 5432
_exptl_crystal_size_max 0.40
_exptl_crystal_size_mid 0.37
_exptl_crystal_size_min 0.20
_refine_diff_density_max 0.477
_refine_diff_density_min -0.498
_refine_diff_density_rms 0.082
_refine_ls_extinction_method none
_refine_ls_goodness_of_fit_ref 1.072
_refine_ls_hydrogen_treatment constr
_refine_ls_matrix_type full
_refine_ls_number_parameters 801
_refine_ls_number_reflns 11336
_refine_ls_number_restraints 861
_refine_ls_restrained_S_all 1.092
_refine_ls_R_factor_all 0.0843
_refine_ls_R_factor_gt 0.0499
_refine_ls_shift/su_max 0.001
_refine_ls_shift/su_mean 0.000
_refine_ls_structure_factor_coef Fsqd
_refine_ls_weighting_details 'calc w=1/[\s^2^(Fo^2^)+(0.0185P)^2^+0.0000P] where P=(Fo^2^+2Fc^2^)/3'
_refine_ls_weighting_scheme calc
_refine_ls_wR_factor_gt 0.0739
_refine_ls_wR_factor_ref 0.0815
_reflns_number_gt 8660
_reflns_number_total 11336
_reflns_threshold_expression >2sigma(I)
_cod_data_source_file c3dt52637b.txt
_cod_data_source_block mo-82a
_cod_original_cell_volume 12888.4(12)
_cod_original_sg_symbol_H-M C2/c
_cod_database_code 7028935

loop_
_symmetry_equiv_pos_as_xyz
'x, y, z'
'-x, y, -z+1/2'
'x+1/2, y+1/2, z'
'-x+1/2, y+1/2, -z+1/2'
'-x, -y, -z'
'x, -y, z-1/2'
'-x+1/2, -y+1/2, -z'
'x+1/2, -y+1/2, z-1/2'

loop_
_atom_site_label
_atom_site_type_symbol
_atom_site_fract_x
_atom_site_fract_y
_atom_site_fract_z
_atom_site_U_iso_or_equiv
_atom_site_adp_type
_atom_site_occupancy
_atom_site_symmetry_multiplicity
_atom_site_calc_flag
_atom_site_refinement_flags
_atom_site_disorder_assembly
_atom_site_disorder_group
Br1 Br 0.167173(9) 0.52212(4) 0.383136(17) 0.03464(12) Uani 1 1 d . . .
Br2 Br 0.199597(8) 0.79225(4) 0.355343(17) 0.03378(12) Uani 1 1 d . . .
Br3 Br 0.090093(9) 0.94147(4) 0.260449(17) 0.03280(12) Uani 1 1 d . . .
Br4 Br 0.068235(8) 0.64265(4) 0.235135(16) 0.03078(12) Uani 1 1 d . . .
Al1 Al 0.15804(2) 0.69397(10) 0.33895(4) 0.0194(3) Uani 1 1 d . . .
Al2 Al 0.10517(2) 0.76245(10) 0.27767(4) 0.0182(3) Uani 1 1 d . . .
N1 N 0.12615(5) 0.7506(3) 0.35909(11) 0.0161(7) Uani 1 1 d . . .
N2 N 0.13883(6) 0.8168(3) 0.46333(12) 0.0184(7) Uani 1 1 d . . .
N3 N 0.09492(6) 0.7612(3) 0.42479(12) 0.0211(8) Uani 1 1 d . . .
N4 N 0.13722(5) 0.7088(3) 0.25693(11) 0.0156(7) Uani 1 1 d . . .
N5 N 0.13169(5) 0.7452(2) 0.14993(11) 0.0148(7) Uani 1 1 d . . .
N6 N 0.15687(5) 0.5997(3) 0.18890(11) 0.0148(7) Uani 1 1 d . . .
C1 C 0.12065(7) 0.7739(3) 0.41098(14) 0.0172(9) Uani 1 1 d . . .
C2 C 0.12448(7) 0.8294(4) 0.50746(15) 0.0276(9) Uani 1 1 d U . .
H2A H 0.1325 0.8577 0.5474 0.033 Uiso 1 1 calc R . .
C3 C 0.09796(7) 0.7957(4) 0.48456(15) 0.0269(9) Uani 1 1 d U . .
H3A H 0.0834 0.7949 0.5050 0.032 Uiso 1 1 calc R . .
C4 C 0.16693(7) 0.8659(3) 0.47172(15) 0.0218(7) Uani 1 1 d U . .
C5 C 0.16851(8) 0.9712(4) 0.44926(16) 0.0290(7) Uani 1 1 d U . .
C6 C 0.19554(8) 1.0187(4) 0.46190(17) 0.0366(8) Uani 1 1 d U . .
H6A H 0.1976 1.0901 0.4463 0.044 Uiso 1 1 calc R . .
C7 C 0.21916(9) 0.9642(4) 0.49646(18) 0.0386(9) Uani 1 1 d U . .
H7A H 0.2374 0.9986 0.5044 0.046 Uiso 1 1 calc R . .
C8 C 0.21727(8) 0.8610(4) 0.51999(17) 0.0327(8) Uani 1 1 d U . .
H8A H 0.2340 0.8254 0.5444 0.039 Uiso 1 1 calc R . .
C9 C 0.19057(7) 0.8080(4) 0.50797(16) 0.0254(7) Uani 1 1 d U . .
C10 C 0.14195(9) 1.0360(4) 0.41562(17) 0.0360(8) Uani 1 1 d U . .
H10A H 0.1269 0.9813 0.3948 0.043 Uiso 1 1 calc R . .
C11 C 0.14639(10) 1.1141(4) 0.36708(19) 0.0548(12) Uani 1 1 d U . .
H11A H 0.1559 1.0746 0.3408 0.082 Uiso 1 1 calc R . .
H11B H 0.1584 1.1765 0.3867 0.082 Uiso 1 1 calc R . .
H11C H 0.1278 1.1418 0.3424 0.082 Uiso 1 1 calc R . .
C12 C 0.13010(10) 1.1021(4) 0.4602(2) 0.0568(12) Uani 1 1 d U . .
H12A H 0.1132 1.1441 0.4375 0.085 Uiso 1 1 calc R . .
H12B H 0.1448 1.1534 0.4833 0.085 Uiso 1 1 calc R . .
H12C H 0.1247 1.0513 0.4885 0.085 Uiso 1 1 calc R . .
C13 C 0.18859(8) 0.6959(4) 0.53630(16) 0.0285(8) Uani 1 1 d U . .
H13A H 0.1701 0.6609 0.5132 0.034 Uiso 1 1 calc R . .
C14 C 0.21292(8) 0.6183(4) 0.53309(17) 0.0404(11) Uani 1 1 d U . .
H14A H 0.2141 0.6151 0.4910 0.061 Uiso 1 1 calc R . .
H14B H 0.2092 0.5441 0.5463 0.061 Uiso 1 1 calc R . .
H14C H 0.2311 0.6461 0.5599 0.061 Uiso 1 1 calc R . .
C15 C 0.18818(8) 0.7100(4) 0.60291(16) 0.0385(10) Uani 1 1 d U . .
H15A H 0.1713 0.7534 0.6042 0.058 Uiso 1 1 calc R . .
H15B H 0.2056 0.7485 0.6260 0.058 Uiso 1 1 calc R . .
H15C H 0.1873 0.6371 0.6211 0.058 Uiso 1 1 calc R . .
C16 C 0.06798(7) 0.7135(4) 0.38881(15) 0.0241(7) Uani 1 1 d U . .
C17 C 0.04509(7) 0.7870(4) 0.36629(16) 0.0293(7) Uani 1 1 d U . .
C18 C 0.01862(8) 0.7384(4) 0.33766(16) 0.0348(8) Uani 1 1 d U . .
H18A H 0.0026 0.7846 0.3204 0.042 Uiso 1 1 calc R . .
C19 C 0.01519(8) 0.6265(4) 0.33385(17) 0.0375(8) Uani 1 1 d U . .
H19A H -0.0032 0.5963 0.3151 0.045 Uiso 1 1 calc R . .
C20 C 0.03809(8) 0.5567(4) 0.35683(16) 0.0354(8) Uani 1 1 d U . .
H20A H 0.0353 0.4789 0.3538 0.043 Uiso 1 1 calc R . .
C21 C 0.06539(8) 0.5994(4) 0.38460(16) 0.0297(7) Uani 1 1 d U . .
C22 C 0.04747(8) 0.9106(4) 0.37277(16) 0.0345(8) Uani 1 1 d U . .
H22A H 0.0681 0.9310 0.3803 0.041 Uiso 1 1 calc R . .
C23 C 0.03752(9) 0.9524(4) 0.42720(18) 0.0453(11) Uani 1 1 d U . .
H23A H 0.0503 0.9231 0.4652 0.068 Uiso 1 1 calc R . .
H23B H 0.0179 0.9274 0.4227 0.068 Uiso 1 1 calc R . .
H23C H 0.0381 1.0335 0.4282 0.068 Uiso 1 1 calc R . .
C24 C 0.03019(8) 0.9727(4) 0.31565(18) 0.0485(12) Uani 1 1 d U . .
H24A H 0.0341 0.9404 0.2795 0.073 Uiso 1 1 calc R . .
H24B H 0.0357 1.0508 0.3189 0.073 Uiso 1 1 calc R . .
H24C H 0.0097 0.9664 0.3120 0.073 Uiso 1 1 calc R . .
C25 C 0.09108(9) 0.5233(4) 0.40788(17) 0.0357(8) Uani 1 1 d U . .
H25A H 0.1072 0.5560 0.3945 0.043 Uiso 1 1 calc R . .
C26 C 0.08635(9) 0.4070(4) 0.38174(18) 0.0474(11) Uani 1 1 d U . .
H26A H 0.0790 0.4110 0.3372 0.071 Uiso 1 1 calc R . .
H26B H 0.0724 0.3685 0.3982 0.071 Uiso 1 1 calc R . .
H26C H 0.1046 0.3666 0.3930 0.071 Uiso 1 1 calc R . .
C27 C 0.10131(10) 0.5161(4) 0.47759(17) 0.0542(13) Uani 1 1 d U . .
H27A H 0.1178 0.4663 0.4899 0.081 Uiso 1 1 calc R . .
H27B H 0.0858 0.4875 0.4928 0.081 Uiso 1 1 calc R . .
H27C H 0.1069 0.5899 0.4946 0.081 Uiso 1 1 calc R . .
C28 C 0.14159(7) 0.6857(3) 0.20357(14) 0.0142(8) Uani 1 1 d . . .
C29 C 0.14037(7) 0.6936(3) 0.10412(15) 0.0185(8) Uani 1 1 d U . .
H29A H 0.1361 0.7174 0.0629 0.022 Uiso 1 1 calc R . .
C30 C 0.15570(7) 0.6049(3) 0.12756(14) 0.0192(8) Uani 1 1 d U . .
H30A H 0.1643 0.5543 0.1062 0.023 Uiso 1 1 calc R . .
C31 C 0.12006(7) 0.8555(3) 0.14240(14) 0.0177(7) Uani 1 1 d U . .
C32 C 0.13889(7) 0.9447(3) 0.16271(15) 0.0199(7) Uani 1 1 d U . .
C33 C 0.12733(8) 1.0499(3) 0.15271(15) 0.0229(7) Uani 1 1 d U . .
H33A H 0.1393 1.1118 0.1672 0.028 Uiso 1 1 calc R . .
C34 C 0.09879(8) 1.0673(3) 0.12229(15) 0.0247(7) Uani 1 1 d U . .
H34A H 0.0913 1.1403 0.1161 0.030 Uiso 1 1 calc R . .
C35 C 0.08136(8) 0.9777(3) 0.10111(15) 0.0230(7) Uani 1 1 d U . .
H35A H 0.0619 0.9904 0.0791 0.028 Uiso 1 1 calc R . .
C36 C 0.09105(7) 0.8704(3) 0.11066(15) 0.0204(7) Uani 1 1 d U . .
C37 C 0.17077(7) 0.9263(3) 0.19081(16) 0.0261(8) Uani 1 1 d U . .
H37A H 0.1733 0.8537 0.2126 0.031 Uiso 1 1 calc R . .
C38 C 0.18482(8) 1.0154(4) 0.23673(17) 0.0350(10) Uani 1 1 d U . .
H38A H 0.1738 1.0249 0.2663 0.052 Uiso 1 1 calc R . .
H38B H 0.1852 1.0853 0.2153 0.052 Uiso 1 1 calc R . .
H38C H 0.2045 0.9931 0.2581 0.052 Uiso 1 1 calc R . .
C39 C 0.18624(8) 0.9199(4) 0.14112(18) 0.0415(11) Uani 1 1 d U . .
H39A H 0.1775 0.8619 0.1118 0.062 Uiso 1 1 calc R . .
H39B H 0.2065 0.9026 0.1598 0.062 Uiso 1 1 calc R . .
H39C H 0.1846 0.9912 0.1200 0.062 Uiso 1 1 calc R . .
C40 C 0.07077(7) 0.7752(3) 0.08680(15) 0.0261(8) Uani 1 1 d U . .
H40A H 0.0790 0.7073 0.1102 0.031 Uiso 1 1 calc R . .
C41 C 0.06776(8) 0.7536(4) 0.01918(16) 0.0372(10) Uani 1 1 d U . .
H41A H 0.0866 0.7372 0.0139 0.056 Uiso 1 1 calc R . .
H41B H 0.0598 0.8194 -0.0047 0.056 Uiso 1 1 calc R . .
H41C H 0.0549 0.6905 0.0051 0.056 Uiso 1 1 calc R . .
C42 C 0.04096(7) 0.7954(4) 0.09566(17) 0.0351(10) Uani 1 1 d U . .
H42A H 0.0431 0.8198 0.1376 0.053 Uiso 1 1 calc R . .
H42B H 0.0298 0.7266 0.0879 0.053 Uiso 1 1 calc R . .
H42C H 0.0310 0.8526 0.0671 0.053 Uiso 1 1 calc R . .
C43 C 0.17047(7) 0.5066(3) 0.22542(14) 0.0194(7) Uani 1 1 d U . .
C44 C 0.20051(8) 0.5061(3) 0.24749(15) 0.0244(7) Uani 1 1 d U . .
C45 C 0.21305(8) 0.4093(4) 0.27620(16) 0.0298(8) Uani 1 1 d U . .
H45A H 0.2333 0.4057 0.2921 0.036 Uiso 1 1 calc R . .
C46 C 0.19686(8) 0.3190(4) 0.28202(16) 0.0319(8) Uani 1 1 d U . .
H46A H 0.2060 0.2539 0.3015 0.038 Uiso 1 1 calc R . .
C47 C 0.16749(8) 0.3223(3) 0.25982(15) 0.0274(8) Uani 1 1 d U . .
H47A H 0.1566 0.2593 0.2642 0.033 Uiso 1 1 calc R . .
C48 C 0.15354(8) 0.4162(3) 0.23100(15) 0.0213(7) Uani 1 1 d U . .
C49 C 0.21904(8) 0.6023(4) 0.23945(16) 0.0320(8) Uani 1 1 d U . .
H49A H 0.2069 0.6704 0.2320 0.038 Uiso 1 1 calc R . .
C50 C 0.23012(9) 0.5834(4) 0.18374(17) 0.0499(12) Uani 1 1 d U . .
H50A H 0.2409 0.5140 0.1887 0.075 Uiso 1 1 calc R . .
H50B H 0.2427 0.6449 0.1800 0.075 Uiso 1 1 calc R . .
H50C H 0.2138 0.5795 0.1469 0.075 Uiso 1 1 calc R . .
C51 C 0.24451(8) 0.6227(4) 0.29559(17) 0.0410(11) Uani 1 1 d U . .
H51A H 0.2380 0.6200 0.3324 0.062 Uiso 1 1 calc R . .
H51B H 0.2528 0.6955 0.2923 0.062 Uiso 1 1 calc R . .
H51C H 0.2591 0.5654 0.2980 0.062 Uiso 1 1 calc R . .
C52 C 0.12116(7) 0.4172(3) 0.20487(15) 0.0249(8) Uani 1 1 d U . .
H52 H 0.1144 0.4946 0.2077 0.030 Uiso 1 1 calc R . .
C53 C 0.11241(8) 0.3841(4) 0.13741(15) 0.0340(10) Uani 1 1 d U . .
H53A H 0.1198 0.4385 0.1140 0.051 Uiso 1 1 calc R . .
H53B H 0.0914 0.3814 0.1221 0.051 Uiso 1 1 calc R . .
H53C H 0.1203 0.3110 0.1330 0.051 Uiso 1 1 calc R . .
C54 C 0.10609(8) 0.3423(4) 0.23970(17) 0.0380(11) Uani 1 1 d U . .
H54A H 0.1096 0.2648 0.2315 0.057 Uiso 1 1 calc R . .
H54B H 0.0854 0.3570 0.2265 0.057 Uiso 1 1 calc R . .
H54C H 0.1136 0.3568 0.2835 0.057 Uiso 1 1 calc R . .
C55 C 0.02823(17) 0.7351(7) 0.6208(3) 0.0567(13) Uani 0.680(5) 1 d PDU A 1
C56 C 0.0271(2) 0.7671(7) 0.5624(3) 0.0584(14) Uani 0.680(5) 1 d PDU A 1
H56A H 0.0258 0.8436 0.5525 0.070 Uiso 0.680(5) 1 calc PR A 1
C57 C 0.0277(5) 0.6912(8) 0.5181(4) 0.0562(14) Uani 0.680(5) 1 d PDU A 1
H57A H 0.0269 0.7154 0.4781 0.067 Uiso 0.680(5) 1 calc PR A 1
C58 C 0.02940(17) 0.5812(7) 0.5316(3) 0.0545(14) Uani 0.680(5) 1 d PDU A 1
H58A H 0.0303 0.5281 0.5015 0.065 Uiso 0.680(5) 1 calc PR A 1
C59 C 0.02989(16) 0.5474(6) 0.5908(3) 0.0565(14) Uani 0.680(5) 1 d PDU A 1
H59A H 0.0304 0.4708 0.6003 0.068 Uiso 0.680(5) 1 calc PR A 1
C60 C 0.0296(2) 0.6238(7) 0.6347(3) 0.0560(14) Uani 0.680(5) 1 d PDU A 1
H60A H 0.0304 0.6002 0.6748 0.067 Uiso 0.680(5) 1 calc PR A 1
C61 C 0.02863(16) 0.8168(8) 0.6696(4) 0.078(2) Uani 0.680(5) 1 d PU A 1
H61A H 0.0293 0.7777 0.7076 0.117 Uiso 0.680(5) 1 calc PR A 1
H61B H 0.0113 0.8624 0.6574 0.117 Uiso 0.680(5) 1 calc PR A 1
H61C H 0.0456 0.8642 0.6761 0.117 Uiso 0.680(5) 1 calc PR A 1
C55A C 0.0237(4) 0.6933(14) 0.6443(6) 0.0590(16) Uani 0.320(5) 1 d PDU A 2
C56A C 0.0209(3) 0.7906(12) 0.6107(7) 0.0600(16) Uani 0.320(5) 1 d PDU A 2
H56B H 0.0189 0.8597 0.6288 0.072 Uiso 0.320(5) 1 calc PR A 2
C57A C 0.0212(4) 0.7846(13) 0.5509(7) 0.0590(15) Uani 0.320(5) 1 d PDU A 2
H57B H 0.0180 0.8498 0.5267 0.071 Uiso 0.320(5) 1 calc PR A 2
C58A C 0.0260(10) 0.6865(16) 0.5252(9) 0.0572(15) Uani 0.320(5) 1 d PDU A 2
H58B H 0.0270 0.6850 0.4843 0.069 Uiso 0.320(5) 1 calc PR A 2
C59A C 0.0294(4) 0.5906(13) 0.5587(7) 0.0573(15) Uani 0.320(5) 1 d PDU A 2
H59B H 0.0320 0.5218 0.5409 0.069 Uiso 0.320(5) 1 calc PR A 2
C60A C 0.0289(5) 0.5960(13) 0.6190(7) 0.0567(15) Uani 0.320(5) 1 d PDU A 2
H60B H 0.0322 0.5308 0.6432 0.068 Uiso 0.320(5) 1 calc PR A 2
C61A C 0.0228(3) 0.6862(16) 0.7091(6) 0.071(3) Uani 0.320(5) 1 d PU A 2
H61D H 0.0251 0.6090 0.7226 0.107 Uiso 0.320(5) 1 calc PR A 2
H61E H 0.0043 0.7140 0.7120 0.107 Uiso 0.320(5) 1 calc PR A 2
H61F H 0.0383 0.7310 0.7350 0.107 Uiso 0.320(5) 1 calc PR A 2
C62 C 0.1989(2) 0.3065(9) 0.5160(4) 0.057(3) Uani 0.50 1 d PU B -3
H62A H 0.1865 0.3424 0.4796 0.086 Uiso 0.50 1 calc PR B -3
H62B H 0.2023 0.3572 0.5508 0.086 Uiso 0.50 1 calc PR B -3
H62C H 0.1896 0.2392 0.5249 0.086 Uiso 0.50 1 calc PR B -3
C63 C 0.2269(4) 0.277(2) 0.5049(9) 0.051(2) Uani 0.50 1 d PDU B -3
C64 C 0.2486(3) 0.228(2) 0.5519(9) 0.056(3) Uani 0.50 1 d PDU B -3
H64A H 0.2458 0.2178 0.5910 0.067 Uiso 0.50 1 calc PR B -3
C65 C 0.2737(4) 0.194(2) 0.5418(10) 0.059(3) Uani 0.50 1 d PDU B -3
H65A H 0.2878 0.1571 0.5732 0.071 Uiso 0.50 1 calc PR B -3
C66 C 0.2788(4) 0.212(2) 0.4866(10) 0.058(3) Uani 0.50 1 d PDU B -3
H66A H 0.2957 0.1850 0.4790 0.069 Uiso 0.50 1 calc PR B -3
C67 C 0.2590(4) 0.272(2) 0.4419(10) 0.055(3) Uani 0.50 1 d PDU B -3
H67A H 0.2633 0.2914 0.4052 0.065 Uiso 0.50 1 calc PR B -3
C68 C 0.2333(4) 0.301(2) 0.4510(9) 0.052(2) Uani 0.50 1 d PDU B -3
H68A H 0.2196 0.3393 0.4196 0.062 Uiso 0.50 1 calc PR B -3

loop_
_atom_site_aniso_label
_atom_site_aniso_U_11
_atom_site_aniso_U_22
_atom_site_aniso_U_33
_atom_site_aniso_U_23
_atom_site_aniso_U_13
_atom_site_aniso_U_12
Br1 0.0495(3) 0.0297(3) 0.0217(2) 0.00486(19) 0.00507(19) 0.0165(2)
Br2 0.0188(2) 0.0533(3) 0.0295(2) -0.0120(2) 0.00726(17) -0.0050(2)
Br3 0.0439(3) 0.0334(3) 0.0252(2) 0.00915(19) 0.01639(19) 0.0196(2)
Br4 0.0215(2) 0.0486(3) 0.0209(2) -0.0039(2) 0.00390(16) -0.0085(2)
Al1 0.0187(6) 0.0253(8) 0.0131(5) -0.0011(5) 0.0029(4) 0.0043(5)
Al2 0.0173(6) 0.0241(8) 0.0129(5) 0.0011(5) 0.0040(4) 0.0033(5)
N1 0.0154(16) 0.023(2) 0.0106(15) 0.0007(13) 0.0043(12) -0.0004(14)
N2 0.0144(16) 0.027(2) 0.0142(15) -0.0016(14) 0.0054(12) -0.0004(14)
N3 0.0139(16) 0.038(2) 0.0111(15) -0.0031(15) 0.0033(12) -0.0015(15)
N4 0.0167(16) 0.020(2) 0.0102(15) 0.0006(13) 0.0044(12) 0.0000(14)
N5 0.0154(16) 0.0152(19) 0.0127(15) -0.0003(13) 0.0025(12) -0.0017(14)
N6 0.0156(16) 0.0149(19) 0.0139(15) 0.0007(13) 0.0041(12) 0.0016(14)
C1 0.0151(19) 0.022(3) 0.0116(18) 0.0019(16) -0.0007(15) 0.0026(17)
C2 0.0188(16) 0.051(3) 0.0147(17) -0.0046(17) 0.0069(14) -0.0022(18)
C3 0.0185(16) 0.051(3) 0.0133(17) -0.0032(17) 0.0076(14) -0.0006(18)
C4 0.0204(14) 0.0284(17) 0.0197(15) -0.0099(13) 0.0106(12) -0.0036(13)
C5 0.0342(14) 0.0292(16) 0.0284(15) -0.0082(13) 0.0165(13) -0.0038(13)
C6 0.0406(16) 0.0326(19) 0.0425(18) -0.0093(15) 0.0212(15) -0.0109(14)
C7 0.0320(16) 0.039(2) 0.0484(19) -0.0161(16) 0.0169(15) -0.0130(16)
C8 0.0223(14) 0.0376(19) 0.0377(18) -0.0145(15) 0.0076(14) -0.0070(14)
C9 0.0193(14) 0.0319(15) 0.0248(14) -0.0110(12) 0.0058(12) -0.0039(12)
C10 0.0469(17) 0.031(2) 0.0335(18) 0.0000(14) 0.0159(15) 0.0027(16)
C11 0.082(3) 0.043(3) 0.043(2) 0.0066(19) 0.024(2) 0.003(2)
C12 0.065(2) 0.057(2) 0.054(2) 0.0017(19) 0.0265(18) 0.0215(19)
C13 0.0183(16) 0.0347(18) 0.0274(16) -0.0061(15) -0.0019(14) -0.0021(14)
C14 0.033(2) 0.042(3) 0.038(2) -0.006(2) -0.0024(18) 0.0110(19)
C15 0.035(2) 0.047(3) 0.0312(19) 0.0013(19) 0.0056(17) -0.001(2)
C16 0.0172(14) 0.0451(16) 0.0117(14) -0.0027(15) 0.0067(12) -0.0059(13)
C17 0.0184(14) 0.0510(15) 0.0190(14) -0.0003(14) 0.0060(12) -0.0021(13)
C18 0.0188(14) 0.0585(18) 0.0269(16) -0.0023(17) 0.0064(13) -0.0029(15)
C19 0.0246(15) 0.060(2) 0.0289(16) -0.0069(17) 0.0089(14) -0.0113(16)
C20 0.0302(15) 0.0505(19) 0.0278(16) -0.0050(16) 0.0118(14) -0.0138(14)
C21 0.0272(14) 0.0458(16) 0.0190(14) -0.0010(14) 0.0112(12) -0.0076(13)
C22 0.0208(17) 0.0516(18) 0.0296(16) 0.0049(16) 0.0045(14) 0.0012(15)
C23 0.041(2) 0.052(3) 0.041(2) -0.008(2) 0.0098(19) 0.003(2)
C24 0.033(2) 0.065(3) 0.045(2) 0.016(2) 0.0087(19) 0.016(2)
C25 0.0373(17) 0.0425(19) 0.0281(16) 0.0064(16) 0.0104(15) -0.0044(16)
C26 0.062(3) 0.045(2) 0.040(2) 0.002(2) 0.024(2) 0.000(2)
C27 0.073(3) 0.048(3) 0.0340(19) 0.0099(19) 0.002(2) 0.000(3)
C28 0.0104(18) 0.015(2) 0.0150(18) 0.0006(16) -0.0009(14) -0.0027(16)
C29 0.0245(18) 0.023(2) 0.0110(16) -0.0015(15) 0.0090(14) 0.0015(15)
C30 0.0227(18) 0.023(2) 0.0137(17) -0.0025(15) 0.0083(14) 0.0040(15)
C31 0.0215(13) 0.0206(16) 0.0137(14) 0.0006(13) 0.0096(12) 0.0037(12)
C32 0.0241(13) 0.0221(16) 0.0169(14) 0.0034(13) 0.0110(11) -0.0004(12)
C33 0.0301(15) 0.0199(16) 0.0223(15) 0.0022(14) 0.0131(13) -0.0016(13)
C34 0.0317(16) 0.0213(16) 0.0237(16) 0.0065(14) 0.0122(13) 0.0057(14)
C35 0.0241(15) 0.0250(16) 0.0207(15) 0.0061(14) 0.0074(13) 0.0069(13)
C36 0.0221(13) 0.0242(15) 0.0161(13) 0.0026(13) 0.0076(11) 0.0023(12)
C37 0.0235(15) 0.0259(19) 0.0289(17) -0.0017(15) 0.0073(13) -0.0033(14)
C38 0.028(2) 0.040(3) 0.037(2) -0.0104(18) 0.0093(17) -0.0077(19)
C39 0.027(2) 0.052(3) 0.051(2) -0.021(2) 0.0198(18) -0.005(2)
C40 0.0236(15) 0.0287(18) 0.0228(15) 0.0039(15) 0.0014(14) 0.0003(14)
C41 0.039(2) 0.037(3) 0.0311(19) -0.0092(19) 0.0030(17) -0.002(2)
C42 0.0200(18) 0.045(3) 0.036(2) 0.003(2) 0.0009(16) -0.0030(19)
C43 0.0235(13) 0.0200(17) 0.0139(14) -0.0046(13) 0.0042(13) 0.0051(12)
C44 0.0239(13) 0.0269(16) 0.0196(14) -0.0054(13) 0.0019(12) 0.0039(12)
C45 0.0273(16) 0.0310(18) 0.0258(16) -0.0037(15) -0.0012(14) 0.0095(13)
C46 0.0365(16) 0.0274(18) 0.0272(16) 0.0007(15) 0.0016(15) 0.0120(15)
C47 0.0352(15) 0.0226(17) 0.0233(16) -0.0001(14) 0.0064(14) 0.0050(14)
C48 0.0272(13) 0.0199(16) 0.0170(14) -0.0031(13) 0.0067(11) 0.0038(12)
C49 0.0231(16) 0.036(2) 0.0324(17) -0.0042(16) 0.0006(13) -0.0015(15)
C50 0.037(2) 0.073(4) 0.039(2) -0.002(2) 0.0098(18) -0.018(2)
C51 0.023(2) 0.047(3) 0.045(2) -0.016(2) -0.0021(17) 0.0021(19)
C52 0.0272(15) 0.021(2) 0.0264(16) 0.0003(15) 0.0079(13) -0.0016(14)
C53 0.028(2) 0.043(3) 0.0268(17) 0.0034(19) 0.0018(15) -0.008(2)
C54 0.037(2) 0.045(3) 0.036(2) 0.003(2) 0.0165(18) -0.008(2)
C55 0.040(2) 0.071(3) 0.057(2) 0.009(2) 0.010(2) -0.009(3)
C56 0.040(3) 0.071(3) 0.059(3) 0.016(2) 0.004(2) -0.011(3)
C57 0.036(3) 0.075(3) 0.054(2) 0.016(2) 0.006(2) -0.014(3)
C58 0.038(2) 0.073(3) 0.050(3) 0.012(3) 0.010(3) -0.016(3)
C59 0.046(2) 0.069(3) 0.051(3) 0.014(2) 0.009(3) -0.013(3)
C60 0.043(3) 0.070(3) 0.052(3) 0.013(2) 0.010(3) -0.011(3)
C61 0.062(4) 0.088(4) 0.085(4) -0.011(3) 0.024(4) 0.006(4)
C55A 0.043(3) 0.074(4) 0.057(3) 0.011(3) 0.010(3) -0.007(3)
C56A 0.043(3) 0.073(3) 0.059(3) 0.011(3) 0.006(3) -0.008(3)
C57A 0.040(3) 0.074(3) 0.058(3) 0.014(3) 0.005(3) -0.012(3)
C58A 0.038(3) 0.074(3) 0.054(3) 0.015(2) 0.005(3) -0.013(3)
C59A 0.042(3) 0.073(3) 0.053(3) 0.013(3) 0.008(3) -0.013(3)
C60A 0.042(3) 0.071(3) 0.054(3) 0.013(3) 0.009(3) -0.011(3)
C61A 0.059(7) 0.096(9) 0.060(5) 0.013(4) 0.019(6) 0.002(7)
C62 0.064(6) 0.050(7) 0.062(6) -0.021(5) 0.024(5) -0.017(5)
C63 0.059(6) 0.042(5) 0.053(4) -0.013(4) 0.020(4) -0.022(5)
C64 0.063(7) 0.044(4) 0.057(4) -0.008(4) 0.012(5) -0.025(6)
C65 0.062(6) 0.044(5) 0.065(5) -0.007(4) 0.009(5) -0.021(6)
C66 0.058(7) 0.043(5) 0.070(5) -0.017(5) 0.017(5) -0.025(6)
C67 0.062(7) 0.047(4) 0.058(5) -0.015(4) 0.022(4) -0.025(6)
C68 0.062(7) 0.044(4) 0.052(4) -0.013(4) 0.020(4) -0.022(6)

loop_
_atom_type_symbol
_atom_type_description
_atom_type_scat_dispersion_real
_atom_type_scat_dispersion_imag
_atom_type_scat_source
C C 0.0033 0.0016 'International Tables Vol C Tables 4.2.6.8 and 6.1.1.4'
H H 0.0000 0.0000 'International Tables Vol C Tables 4.2.6.8 and 6.1.1.4'
N N 0.0061 0.0033 'International Tables Vol C Tables 4.2.6.8 and 6.1.1.4'
Al Al 0.0645 0.0514 'International Tables Vol C Tables 4.2.6.8 and 6.1.1.4'
Br Br -0.2901 2.4595 'International Tables Vol C Tables 4.2.6.8 and 6.1.1.4'

loop_
_geom_angle_atom_site_label_1
_geom_angle_atom_site_label_2
_geom_angle_atom_site_label_3
_geom_angle
N1 Al1 N4 87.72(12)
N1 Al1 Br2 121.80(11)
N4 Al1 Br2 108.53(10)
N1 Al1 Br1 107.07(10)
N4 Al1 Br1 120.64(11)
Br2 Al1 Br1 110.29(4)
N1 Al1 Al2 43.70(8)
N4 Al1 Al2 44.03(9)
Br2 Al1 Al2 126.67(6)
Br1 Al1 Al2 123.04(5)
N1 Al2 N4 88.08(12)
N1 Al2 Br3 107.73(11)
N4 Al2 Br3 122.38(11)
N1 Al2 Br4 121.14(11)
N4 Al2 Br4 106.36(10)
Br3 Al2 Br4 110.49(4)
N1 Al2 Al1 43.99(9)
N4 Al2 Al1 44.10(8)
Br3 Al2 Al1 126.53(5)
Br4 Al2 Al1 122.98(6)
C1 N1 Al2 133.7(2)
C1 N1 Al1 134.0(2)
Al2 N1 Al1 92.31(12)
C1 N2 C2 110.1(3)
C1 N2 C4 128.3(3)
C2 N2 C4 120.5(3)
C1 N3 C3 109.8(3)
C1 N3 C16 130.0(3)
C3 N3 C16 120.1(3)
C28 N4 Al2 132.0(2)
C28 N4 Al1 136.0(2)
Al2 N4 Al1 91.87(12)
C29 N5 C28 109.4(3)
C29 N5 C31 121.4(3)
C28 N5 C31 127.8(3)
C28 N6 C30 110.0(3)
C28 N6 C43 129.7(3)
C30 N6 C43 120.0(3)
N1 C1 N2 128.4(3)
N1 C1 N3 127.5(3)
N2 C1 N3 104.1(3)
C3 C2 N2 108.4(3)
C2 C3 N3 107.7(3)
C5 C4 C9 123.9(4)
C5 C4 N2 118.4(3)
C9 C4 N2 117.3(4)
C4 C5 C6 116.9(4)
C4 C5 C10 122.3(4)
C6 C5 C10 120.7(4)
C7 C6 C5 120.8(4)
C6 C7 C8 121.8(4)
C7 C8 C9 120.0(4)
C4 C9 C8 116.6(4)
C4 C9 C13 124.0(3)
C8 C9 C13 119.4(4)
C11 C10 C5 114.5(4)
C11 C10 C12 108.7(4)
C5 C10 C12 111.0(3)
C9 C13 C14 112.6(3)
C9 C13 C15 110.1(3)
C14 C13 C15 110.1(3)
C21 C16 C17 123.9(4)
C21 C16 N3 118.9(3)
C17 C16 N3 116.8(4)
C18 C17 C16 115.8(4)
C18 C17 C22 119.9(4)
C16 C17 C22 124.2(3)
C19 C18 C17 121.8(4)
C18 C19 C20 120.9(4)
C19 C20 C21 120.5(5)
C16 C21 C20 117.1(4)
C16 C21 C25 121.9(4)
C20 C21 C25 121.0(4)
C17 C22 C24 113.2(3)
C17 C22 C23 111.9(4)
C24 C22 C23 107.8(4)
C26 C25 C21 113.9(3)
C26 C25 C27 109.0(4)
C21 C25 C27 113.0(3)
N4 C28 N6 128.5(3)
N4 C28 N5 126.8(3)
N6 C28 N5 104.7(3)
C30 C29 N5 108.4(3)
C29 C30 N6 107.6(3)
C36 C31 C32 122.5(4)
C36 C31 N5 119.0(3)
C32 C31 N5 118.3(3)
C33 C32 C31 117.0(3)
C33 C32 C37 121.6(3)
C31 C32 C37 121.3(3)
C34 C33 C32 121.8(4)
C35 C34 C33 119.2(4)
C36 C35 C34 122.5(3)
C35 C36 C31 116.9(4)
C35 C36 C40 120.1(3)
C31 C36 C40 123.0(3)
C32 C37 C38 113.2(3)
C32 C37 C39 110.5(3)
C38 C37 C39 109.2(3)
C36 C40 C41 111.1(3)
C36 C40 C42 111.9(3)
C41 C40 C42 109.6(3)
C48 C43 C44 123.0(3)
C48 C43 N6 118.5(3)
C44 C43 N6 118.0(3)
C45 C44 C43 116.4(4)
C45 C44 C49 120.4(3)
C43 C44 C49 123.2(3)
C46 C45 C44 121.7(4)
C47 C46 C45 120.3(4)
C46 C47 C48 121.1(4)
C47 C48 C43 117.5(3)
C47 C48 C52 120.4(4)
C43 C48 C52 122.0(3)
C44 C49 C51 113.0(3)
C44 C49 C50 110.3(3)
C51 C49 C50 109.2(3)
C48 C52 C54 112.8(3)
C48 C52 C53 110.8(3)
C54 C52 C53 109.4(3)
C56 C55 C60 118.9(7)
C56 C55 C61 122.0(8)
C60 C55 C61 119.1(7)
C57 C56 C55 121.6(7)
C58 C57 C56 119.8(7)
C57 C58 C59 118.9(6)
C60 C59 C58 120.6(7)
C59 C60 C55 120.1(7)
C60A C55A C56A 119.8(9)
C60A C55A C61A 115.5(14)
C56A C55A C61A 124.7(14)
C57A C56A C55A 118.6(9)
C58A C57A C56A 121.5(10)
C57A C58A C59A 119.9(10)
C58A C59A C60A 118.8(10)
C55A C60A C59A 121.2(10)
C68 C63 C64 117.5(7)
C68 C63 C62 122.9(11)
C64 C63 C62 119.5(11)
C65 C64 C63 120.6(7)
C64 C65 C66 120.5(8)
C65 C66 C67 119.7(8)
C68 C67 C66 119.7(7)
C67 C68 C63 121.5(7)

loop_
_geom_bond_atom_site_label_1
_geom_bond_atom_site_label_2
_geom_bond_distance
Br1 Al1 2.2979(13)
Br2 Al1 2.2817(12)
Br3 Al2 2.2834(13)
Br4 Al2 2.2980(12)
Al1 N1 1.868(3)
Al1 N4 1.871(3)
Al1 Al2 2.6866(14)
Al2 N1 1.858(3)
Al2 N4 1.868(3)
N1 C1 1.318(4)
N2 C1 1.372(4)
N2 C2 1.388(4)
N2 C4 1.451(4)
N3 C1 1.383(4)
N3 C3 1.396(4)
N3 C16 1.454(4)
N4 C28 1.326(4)
N5 C29 1.383(4)
N5 C28 1.385(4)
N5 C31 1.440(4)
N6 C28 1.374(4)
N6 C30 1.389(4)
N6 C43 1.445(4)
C2 C3 1.312(5)
C4 C5 1.384(5)
C4 C9 1.400(5)
C5 C6 1.388(5)
C5 C10 1.520(5)
C6 C7 1.366(6)
C7 C8 1.372(6)
C8 C9 1.403(5)
C9 C13 1.517(5)
C10 C11 1.518(5)
C10 C12 1.531(5)
C13 C14 1.527(5)
C13 C15 1.538(5)
C16 C21 1.386(6)
C16 C17 1.403(5)
C17 C18 1.397(5)
C17 C22 1.504(6)
C18 C19 1.362(6)
C19 C20 1.377(6)
C20 C21 1.398(5)
C21 C25 1.521(6)
C22 C24 1.534(5)
C22 C23 1.542(5)
C25 C26 1.519(6)
C25 C27 1.532(5)
C29 C30 1.329(5)
C31 C36 1.404(4)
C31 C32 1.405(5)
C32 C33 1.383(5)
C32 C37 1.517(5)
C33 C34 1.381(5)
C34 C35 1.376(5)
C35 C36 1.376(5)
C36 C40 1.514(5)
C37 C38 1.524(5)
C37 C39 1.531(5)
C40 C41 1.533(5)
C40 C42 1.538(5)
C43 C48 1.396(5)
C43 C44 1.404(5)
C44 C45 1.395(5)
C44 C49 1.513(5)
C45 C46 1.375(6)
C46 C47 1.374(5)
C47 C48 1.389(5)
C48 C52 1.518(5)
C49 C51 1.530(5)
C49 C50 1.534(5)
C52 C54 1.523(5)
C52 C53 1.533(5)
C55 C56 1.376(8)
C55 C60 1.380(9)
C55 C61 1.487(10)
C56 C57 1.374(9)
C57 C58 1.363(9)
C58 C59 1.407(7)
C59 C60 1.366(8)
C55A C60A 1.365(12)
C55A C56A 1.390(12)
C55A C61A 1.497(17)
C56A C57A 1.374(11)
C57A C58A 1.372(12)
C58A C59A 1.374(12)
C59A C60A 1.389(11)
C62 C63 1.500(17)
C63 C68 1.385(10)
C63 C64 1.407(10)
C64 C65 1.367(10)
C65 C66 1.370(10)
C66 C67 1.386(10)
C67 C68 1.371(9)
